data_2217000
loop_
_publ_author_name
'Wang, Yu-Zhou'
'Wang, Zhi-Guo'
'Li, Lin'

_publ_section_title
;
 3\a,6\a-Bis(ethoxycarbonyl)glycoluril (diethyl
 2,5-dioxoperhydroimidazo[4,5-<i>d</i>]imidazole-3a,6a-dicarboxylate)
;
_journal_coeditor_code CV2340
_journal_issue 1
_journal_name_full 'Acta Crystallographica Section E'
_journal_page_first o125
_journal_page_last o125
_journal_paper_doi 10.1107/S1600536807056292
_journal_volume 64
_journal_year 2008
_chemical_formula_moiety 'C10 H14 N4 O6'
_chemical_formula_sum 'C10 H14 N4 O6'
_chemical_formula_weight 286.25
_chemical_name_common 3\a,6\a-Bis(ethoxycarbonyl)glycouril
_chemical_name_systematic
;
diethyl 2,5-dioxoperhydroimidazo[4,5-d]imidazole-3a,6a-dicarboxylate
;
_space_group_IT_number 61
_symmetry_cell_setting orthorhombic
_symmetry_space_group_name_Hall '-P 2ac 2ab'
_symmetry_space_group_name_H-M 'P b c a'
_atom_sites_solution_hydrogens geom
_atom_sites_solution_primary direct
_atom_sites_solution_secondary difmap
_audit_creation_method SHELXL-97
_cell_angle_alpha 90.00
_cell_angle_beta 90.00
_cell_angle_gamma 90.00
_cell_formula_units_Z 16
_cell_length_a 15.7555(13)
_cell_length_b 11.2726(9)
_cell_length_c 28.742(2)
_cell_measurement_reflns_used 2687
_cell_measurement_temperature 292(2)
_cell_measurement_theta_max 23.47
_cell_measurement_theta_min 2.59
_cell_volume 5104.7(7)
_computing_cell_refinement 'SAINT (Bruker, 1999)'
_computing_data_collection 'SMART (Bruker, 1997)'
_computing_data_reduction 'SAINT (Bruker, 1999)'
_computing_molecular_graphics 'PLATON (Spek, 2003)'
_computing_publication_material 'SHELXTL (Bruker, 1997)'
_computing_structure_refinement 'SHELXL97 (Sheldrick, 1997)'
_computing_structure_solution 'SHELXS97 (Sheldrick, 1997)'
_diffrn_ambient_temperature 292(2)
_diffrn_measured_fraction_theta_full 1.000
_diffrn_measured_fraction_theta_max 1.000
_diffrn_measurement_device_type 'Bruker SMART 4K CCD area-detector'
_diffrn_measurement_method '\f and \w scans'
_diffrn_radiation_monochromator graphite
_diffrn_radiation_source 'fine-focus sealed tube'
_diffrn_radiation_type MoK\a
_diffrn_radiation_wavelength 0.71073
_diffrn_reflns_av_R_equivalents 0.0969
_diffrn_reflns_av_sigmaI/netI 0.0759
_diffrn_reflns_limit_h_max 18
_diffrn_reflns_limit_h_min -18
_diffrn_reflns_limit_k_max 13
_diffrn_reflns_limit_k_min -11
_diffrn_reflns_limit_l_max 29
_diffrn_reflns_limit_l_min -34
_diffrn_reflns_number 29774
_diffrn_reflns_theta_full 25.00
_diffrn_reflns_theta_max 25.00
_diffrn_reflns_theta_min 1.92
_diffrn_standards_number 0
_exptl_absorpt_coefficient_mu 0.124
_exptl_absorpt_correction_type none
_exptl_crystal_colour colourless
_exptl_crystal_density_diffrn 1.490
_exptl_crystal_density_method 'not measured'
_exptl_crystal_description block
_exptl_crystal_F_000 2400
_exptl_crystal_size_max 0.30
_exptl_crystal_size_mid 0.20
_exptl_crystal_size_min 0.20
_refine_diff_density_max 0.365
_refine_diff_density_min -0.417
_refine_ls_extinction_method none
_refine_ls_goodness_of_fit_ref 1.002
_refine_ls_hydrogen_treatment constr
_refine_ls_matrix_type full
_refine_ls_number_parameters 385
_refine_ls_number_reflns 4501
_refine_ls_number_restraints 6
_refine_ls_restrained_S_all 1.011
_refine_ls_R_factor_all 0.1111
_refine_ls_R_factor_gt 0.0677
_refine_ls_shift/su_max 0.000
_refine_ls_shift/su_mean 0.000
_refine_ls_structure_factor_coef Fsqd
_refine_ls_weighting_scheme calc
_refine_ls_wR_factor_gt 0.1749
_refine_ls_wR_factor_ref 0.1970
_reflns_number_gt 2784
_reflns_number_total 4501
_reflns_threshold_expression I>2\s(I)
_cod_data_source_file cv2340.cif
_cod_data_source_block I
_cod_depositor_comments
;
The following automatic conversions were performed:
'_symmetry_cell_setting' value 'Orthorhombic' changed to 'orthorhombic'
according to '/home/saulius/struct/CIF-dictionaries/cif_core.dic'
dictionary named 'cif_core.dic' version 2.4.1 from 2010-06-29.

Automatic conversion script
Id: cif_fix_enum 1527 2010-12-29 10:47:43Z saulius 

The following automatic conversions were performed:

'_symmetry_cell_setting' value 'Orthorhombic' changed to
'orthorhombic' according to
/home/saulius/struct/CIF-dictionaries/cif_core.dic dictionary named
'cif_core.dic' version 2.4.1 from 2010-06-29.

Automatic conversion script
Id: cif_fix_values 1715 2011-07-08 13:25:40Z adriana 
;
_cod_database_code 2217000
_cod_database_fobs_code 2217000

loop_
_symmetry_equiv_pos_as_xyz
'x, y, z'
'-x+1/2, -y, z+1/2'
'-x, y+1/2, -z+1/2'
'x+1/2, -y+1/2, -z'
'-x, -y, -z'
'x-1/2, y, -z-1/2'
'x, -y-1/2, z-1/2'
'-x-1/2, y-1/2, z'

loop_
_atom_site_type_symbol
_atom_site_label
_atom_site_fract_x
_atom_site_fract_y
_atom_site_fract_z
_atom_site_U_iso_or_equiv
_atom_site_adp_type
_atom_site_calc_flag
_atom_site_refinement_flags
_atom_site_occupancy
_atom_site_disorder_assembly
_atom_site_disorder_group
C C1 0.04208(19) 0.0660(3) 0.18565(10) 0.0315(8) Uani d . 1 . .
C C2 -0.0170(2) 0.4006(3) 0.18911(10) 0.0340(8) Uani d . 1 . .
C C3 0.0813(2) 0.2558(2) 0.21072(10) 0.0304(7) Uani d . 1 . .
C C4 0.1717(2) 0.2877(3) 0.22674(12) 0.0458(9) Uani d . 1 A .
C C5 0.3149(3) 0.2426(8) 0.2249(3) 0.048(2) Uani d PD 0.683(15) A 1
H H5A 0.3278 0.2316 0.2576 0.058 Uiso calc PR 0.683(15) A 1
H H5B 0.3233 0.3254 0.2170 0.058 Uiso calc PR 0.683(15) A 1
C C6 0.3700(4) 0.1644(8) 0.1953(4) 0.063(3) Uani d PD 0.683(15) A 1
H H6A 0.3601 0.0828 0.2033 0.095 Uiso calc PR 0.683(15) A 1
H H6B 0.4286 0.1835 0.2007 0.095 Uiso calc PR 0.683(15) A 1
H H6C 0.3566 0.1767 0.1631 0.095 Uiso calc PR 0.683(15) A 1
C C5' 0.3127(6) 0.169(2) 0.2260(7) 0.082(7) Uani d PD 0.317(15) A 2
H H5'1 0.3173 0.0833 0.2257 0.098 Uiso calc PR 0.317(15) A 2
H H5'2 0.3278 0.1970 0.2569 0.098 Uiso calc PR 0.317(15) A 2
C C6' 0.3725(8) 0.223(2) 0.1899(9) 0.126(12) Uani d PD 0.317(15) A 2
H H6'1 0.3641 0.1839 0.1605 0.190 Uiso calc PR 0.317(15) A 2
H H6'2 0.4302 0.2122 0.1997 0.190 Uiso calc PR 0.317(15) A 2
H H6'3 0.3607 0.3059 0.1866 0.190 Uiso calc PR 0.317(15) A 2
C C7 0.0685(2) 0.2544(2) 0.15577(10) 0.0314(8) Uani d . 1 . .
C C8 0.1431(2) 0.2921(3) 0.12516(13) 0.0504(10) Uani d . 1 . .
C C9 0.2477(3) 0.4440(4) 0.11294(16) 0.0836(15) Uani d . 1 . .
H H9A 0.2828 0.4932 0.1329 0.100 Uiso calc R 1 . .
H H9B 0.2830 0.3815 0.1001 0.100 Uiso calc R 1 . .
C C10 0.2119(3) 0.5147(4) 0.07577(17) 0.0965(17) Uani d . 1 . .
H H10A 0.1835 0.4638 0.0540 0.145 Uiso calc R 1 . .
H H10B 0.2565 0.5569 0.0601 0.145 Uiso calc R 1 . .
H H10C 0.1721 0.5704 0.0885 0.145 Uiso calc R 1 . .
C C11 0.4936(2) 0.4078(3) 0.06138(11) 0.0347(8) Uani d . 1 . .
C C12 0.52703(19) 0.0688(3) 0.06489(10) 0.0301(7) Uani d . 1 . .
C C13 0.56575(19) 0.2511(2) 0.09612(10) 0.0296(7) Uani d . 1 . .
C C14 0.6371(2) 0.2861(3) 0.12889(12) 0.0420(9) Uani d . 1 . .
C C15 0.7460(3) 0.4299(4) 0.14264(16) 0.0771(14) Uani d . 1 . .
H H15A 0.7656 0.3726 0.1654 0.093 Uiso calc R 1 . .
H H15B 0.7944 0.4544 0.1241 0.093 Uiso calc R 1 . .
C C16 0.7102(3) 0.5323(4) 0.16631(17) 0.0867(16) Uani d . 1 . .
H H16A 0.6913 0.5892 0.1437 0.130 Uiso calc R 1 . .
H H16B 0.7526 0.5678 0.1858 0.130 Uiso calc R 1 . .
H H16C 0.6629 0.5076 0.1850 0.130 Uiso calc R 1 . .
C C17 0.5822(2) 0.2525(2) 0.04197(10) 0.0296(7) Uani d . 1 . .
C C18 0.6762(2) 0.2567(3) 0.02697(11) 0.0391(8) Uani d . 1 . .
C C19 0.8066(2) 0.1494(4) 0.02685(19) 0.0847(16) Uani d . 1 . .
H H19A 0.8121 0.1722 -0.0056 0.102 Uiso calc R 1 . .
H H19B 0.8237 0.0671 0.0296 0.102 Uiso calc R 1 . .
C C20 0.8641(3) 0.2246(4) 0.05570(17) 0.0871(16) Uani d . 1 . .
H H20A 0.8512 0.3068 0.0505 0.131 Uiso calc R 1 . .
H H20B 0.9220 0.2094 0.0471 0.131 Uiso calc R 1 . .
H H20C 0.8561 0.2060 0.0880 0.131 Uiso calc R 1 . .
N N1 0.05846(16) 0.1358(2) 0.22301(8) 0.0332(7) Uani d . 1 . .
H H1 0.0555 0.1110 0.2513 0.040 Uiso calc R 1 . .
N N2 0.04634(17) 0.1327(2) 0.14663(8) 0.0367(7) Uani d . 1 . .
H H2 0.0368 0.1053 0.1192 0.044 Uiso calc R 1 . .
N N3 0.02328(17) 0.3466(2) 0.22512(9) 0.0389(7) Uani d . 1 . .
H H3 0.0148 0.3650 0.2538 0.047 Uiso calc R 1 . .
N N4 0.00082(17) 0.3390(2) 0.14951(9) 0.0377(7) Uani d . 1 . .
H H4 -0.0254 0.3495 0.1236 0.045 Uiso calc R 1 . .
N N5 0.49893(16) 0.3389(2) 0.09994(9) 0.0361(7) Uani d . 1 . .
H H5 0.4665 0.3463 0.1238 0.043 Uiso calc R 1 . .
N N6 0.53960(17) 0.3573(2) 0.02693(9) 0.0375(7) Uani d . 1 . .
H H6 0.5428 0.3853 -0.0009 0.045 Uiso calc R 1 . .
N N7 0.54036(16) 0.1301(2) 0.10487(8) 0.0341(7) Uani d . 1 . .
H H7 0.5344 0.1003 0.1322 0.041 Uiso calc R 1 . .
N N8 0.54353(16) 0.1409(2) 0.02829(8) 0.0334(7) Uani d . 1 . .
H H8 0.5323 0.1225 -0.0001 0.040 Uiso calc R 1 . .
O O1 0.02606(15) -0.04068(18) 0.18682(7) 0.0417(6) Uani d . 1 . .
O O2 -0.06149(16) 0.48901(19) 0.19152(7) 0.0439(6) Uani d . 1 . .
O O3 0.18984(19) 0.3785(3) 0.24553(10) 0.0773(9) Uani d . 1 . .
O O4 0.22562(15) 0.2053(3) 0.21459(10) 0.0647(8) Uani d D 1 . .
O O5 0.17702(17) 0.3914(2) 0.14036(9) 0.0619(8) Uani d . 1 . .
O O6 0.1614(3) 0.2417(2) 0.09063(13) 0.1284(18) Uani d . 1 . .
O O7 0.45447(16) 0.50226(19) 0.05859(8) 0.0480(7) Uani d . 1 . .
O O8 0.50442(15) -0.03524(18) 0.06237(7) 0.0413(6) Uani d . 1 . .
O O9 0.6426(2) 0.2439(2) 0.16701(10) 0.0796(10) Uani d . 1 . .
O O10 0.68161(17) 0.3742(2) 0.11215(9) 0.0650(8) Uani d . 1 . .
O O11 0.70598(17) 0.3366(2) 0.00593(10) 0.0706(9) Uani d . 1 . .
O O12 0.71686(14) 0.1612(2) 0.04116(10) 0.0616(8) Uani d . 1 . .

loop_
_atom_site_aniso_label
_atom_site_aniso_U_11
_atom_site_aniso_U_22
_atom_site_aniso_U_33
_atom_site_aniso_U_12
_atom_site_aniso_U_13
_atom_site_aniso_U_23
C1 0.0399(18) 0.0296(18) 0.0250(18) -0.0046(15) 0.0030(14) 0.0008(14)
C2 0.048(2) 0.0267(18) 0.0273(18) -0.0013(15) 0.0036(15) -0.0002(14)
C3 0.0477(19) 0.0223(16) 0.0212(17) -0.0032(14) 0.0050(14) -0.0020(13)
C4 0.054(2) 0.049(2) 0.034(2) -0.011(2) -0.0007(17) 0.0040(18)
C5 0.036(3) 0.051(5) 0.056(4) -0.007(3) -0.010(3) -0.007(4)
C6 0.032(4) 0.059(6) 0.099(6) -0.007(3) -0.006(4) -0.025(5)
C5' 0.098(15) 0.050(12) 0.098(14) -0.022(11) -0.021(11) 0.007(11)
C6' 0.16(2) 0.080(18) 0.14(2) -0.066(16) 0.005(16) -0.046(18)
C7 0.0505(19) 0.0201(16) 0.0237(18) -0.0023(14) 0.0048(14) 0.0012(13)
C8 0.080(3) 0.0243(18) 0.047(2) -0.0075(18) 0.028(2) 0.0016(17)
C9 0.093(3) 0.084(3) 0.074(3) -0.043(3) 0.018(3) 0.020(3)
C10 0.116(4) 0.104(4) 0.070(3) -0.037(3) 0.014(3) 0.021(3)
C11 0.051(2) 0.0272(18) 0.0262(18) 0.0004(16) -0.0031(15) -0.0002(14)
C12 0.0422(18) 0.0244(17) 0.0236(17) 0.0001(14) 0.0001(14) -0.0021(13)
C13 0.0467(19) 0.0227(16) 0.0193(16) 0.0016(14) -0.0029(14) 0.0000(13)
C14 0.068(2) 0.0253(17) 0.033(2) 0.0008(17) -0.0117(18) -0.0028(16)
C15 0.075(3) 0.091(3) 0.065(3) -0.045(3) -0.010(2) -0.018(3)
C16 0.126(5) 0.066(3) 0.068(3) -0.024(3) -0.025(3) 0.002(3)
C17 0.0462(18) 0.0217(16) 0.0209(17) -0.0002(14) -0.0021(14) -0.0014(12)
C18 0.051(2) 0.036(2) 0.030(2) -0.0069(17) 0.0047(16) -0.0019(16)
C19 0.055(3) 0.075(3) 0.124(4) 0.008(2) 0.019(3) -0.028(3)
C20 0.054(3) 0.119(4) 0.088(4) -0.010(3) 0.007(2) -0.002(3)
N1 0.0568(17) 0.0260(14) 0.0167(13) -0.0072(12) 0.0020(12) 0.0029(11)
N2 0.0675(19) 0.0236(14) 0.0190(14) -0.0060(13) 0.0017(13) -0.0022(11)
N3 0.0638(18) 0.0330(16) 0.0200(15) 0.0150(14) 0.0035(13) -0.0003(12)
N4 0.0609(18) 0.0311(15) 0.0210(14) 0.0071(13) -0.0028(13) -0.0015(12)
N5 0.0539(17) 0.0299(15) 0.0244(15) 0.0095(13) 0.0050(12) 0.0032(12)
N6 0.0602(18) 0.0292(15) 0.0231(15) 0.0072(13) 0.0018(13) 0.0023(12)
N7 0.0615(18) 0.0248(14) 0.0160(13) -0.0035(13) -0.0016(12) 0.0017(11)
N8 0.0534(17) 0.0297(14) 0.0170(13) -0.0078(12) -0.0035(12) -0.0005(11)
O1 0.0726(17) 0.0228(12) 0.0297(13) -0.0122(11) 0.0029(11) 0.0000(10)
O2 0.0629(16) 0.0333(13) 0.0355(14) 0.0145(12) 0.0033(11) -0.0008(10)
O3 0.098(2) 0.0696(19) 0.065(2) -0.0339(17) -0.0148(17) -0.0141(17)
O4 0.0439(15) 0.079(2) 0.071(2) 0.0037(15) -0.0027(14) -0.0057(17)
O5 0.0844(19) 0.0537(16) 0.0475(16) -0.0306(14) 0.0233(14) 0.0021(13)
O6 0.202(4) 0.067(2) 0.117(3) -0.056(2) 0.124(3) -0.054(2)
O7 0.0780(18) 0.0339(14) 0.0320(13) 0.0195(13) -0.0011(12) 0.0031(11)
O8 0.0710(16) 0.0255(13) 0.0273(12) -0.0093(11) -0.0039(11) -0.0007(10)
O9 0.133(3) 0.0509(17) 0.0548(19) -0.0262(17) -0.0532(19) 0.0164(14)
O10 0.0821(19) 0.0751(18) 0.0378(15) -0.0376(16) -0.0125(14) 0.0008(14)
O11 0.0692(19) 0.083(2) 0.0593(19) -0.0114(16) 0.0114(15) 0.0253(16)
O12 0.0470(16) 0.0454(15) 0.092(2) 0.0059(12) 0.0072(14) -0.0009(15)

loop_
_atom_type_symbol
_atom_type_description
_atom_type_scat_dispersion_real
_atom_type_scat_dispersion_imag
_atom_type_scat_source
C C 0.0033 0.0016 'International Tables Vol C Tables 4.2.6.8 and 6.1.1.4'
H H 0.0000 0.0000 'International Tables Vol C Tables 4.2.6.8 and 6.1.1.4'
N N 0.0061 0.0033 'International Tables Vol C Tables 4.2.6.8 and 6.1.1.4'
O O 0.0106 0.0060 'International Tables Vol C Tables 4.2.6.8 and 6.1.1.4'

loop_
_geom_angle_atom_site_label_1
_geom_angle_atom_site_label_2
_geom_angle_atom_site_label_3
_geom_angle
O1 C1 N2 125.2(3)
O1 C1 N1 125.8(3)
N2 C1 N1 108.9(3)
O2 C2 N3 126.2(3)
O2 C2 N4 125.6(3)
N3 C2 N4 108.2(3)
N3 C3 N1 116.1(3)
N3 C3 C4 109.7(3)
N1 C3 C4 112.1(3)
N3 C3 C7 102.3(2)
N1 C3 C7 101.7(2)
C4 C3 C7 114.6(2)
O3 C4 O4 125.2(4)
O3 C4 C3 123.9(3)
O4 C4 C3 110.8(3)
O4 C5 C6 105.5(5)
O4 C5 H5A 110.6
C6 C5 H5A 110.6
O4 C5 H5B 110.6
C6 C5 H5B 110.6
H5A C5 H5B 108.8
O4 C5' C6' 108.3(9)
O4 C5' H5'1 110.0
C6' C5' H5'1 110.0
O4 C5' H5'2 110.0
C6' C5' H5'2 110.0
H5'1 C5' H5'2 108.4
C5' C6' H6'1 109.5
C5' C6' H6'2 109.5
H6'1 C6' H6'2 109.5
C5' C6' H6'3 109.5
H6'1 C6' H6'3 109.5
H6'2 C6' H6'3 109.5
N2 C7 N4 115.3(3)
N2 C7 C8 110.3(3)
N4 C7 C8 108.2(2)
N2 C7 C3 102.8(2)
N4 C7 C3 102.2(2)
C8 C7 C3 118.1(3)
O6 C8 O5 126.2(3)
O6 C8 C7 122.6(3)
O5 C8 C7 111.0(3)
C10 C9 O5 108.6(4)
C10 C9 H9A 110.0
O5 C9 H9A 110.0
C10 C9 H9B 110.0
O5 C9 H9B 110.0
H9A C9 H9B 108.4
C9 C10 H10A 109.5
C9 C10 H10B 109.5
H10A C10 H10B 109.5
C9 C10 H10C 109.5
H10A C10 H10C 109.5
H10B C10 H10C 109.5
O7 C11 N6 125.7(3)
O7 C11 N5 125.4(3)
N6 C11 N5 108.9(3)
O8 C12 N8 125.7(3)
O8 C12 N7 125.5(3)
N8 C12 N7 108.8(2)
N7 C13 N5 115.5(3)
N7 C13 C14 110.0(2)
N5 C13 C14 108.2(2)
N7 C13 C17 103.1(2)
N5 C13 C17 100.8(2)
C14 C13 C17 119.2(3)
O9 C14 O10 126.8(3)
O9 C14 C13 121.2(3)
O10 C14 C13 111.5(3)
C16 C15 O10 110.3(4)
C16 C15 H15A 109.6
O10 C15 H15A 109.6
C16 C15 H15B 109.6
O10 C15 H15B 109.6
H15A C15 H15B 108.1
C15 C16 H16A 109.5
C15 C16 H16B 109.5
H16A C16 H16B 109.5
C15 C16 H16C 109.5
H16A C16 H16C 109.5
H16B C16 H16C 109.5
N6 C17 N8 116.0(2)
N6 C17 C18 110.0(3)
N8 C17 C18 110.7(2)
N6 C17 C13 103.3(2)
N8 C17 C13 100.9(2)
C18 C17 C13 115.7(2)
O11 C18 O12 126.0(3)
O11 C18 C17 123.2(3)
O12 C18 C17 110.9(3)
O12 C19 C20 112.0(4)
O12 C19 H19A 109.2
C20 C19 H19A 109.2
O12 C19 H19B 109.2
C20 C19 H19B 109.2
H19A C19 H19B 107.9
C19 C20 H20A 109.5
C19 C20 H20B 109.5
H20A C20 H20B 109.5
C19 C20 H20C 109.5
H20A C20 H20C 109.5
H20B C20 H20C 109.5
C1 N1 C3 113.4(2)
C1 N1 H1 123.3
C3 N1 H1 123.3
C1 N2 C7 113.0(2)
C1 N2 H2 123.5
C7 N2 H2 123.5
C2 N3 C3 113.5(2)
C2 N3 H3 123.3
C3 N3 H3 123.3
C2 N4 C7 112.7(3)
C2 N4 H4 123.7
C7 N4 H4 123.7
C11 N5 C13 112.0(2)
C11 N5 H5 124.0
C13 N5 H5 124.0
C11 N6 C17 112.3(2)
C11 N6 H6 123.9
C17 N6 H6 123.9
C12 N7 C13 112.1(2)
C12 N7 H7 124.0
C13 N7 H7 124.0
C12 N8 C17 113.0(2)
C12 N8 H8 123.5
C17 N8 H8 123.5
C4 O4 C5' 138.1(10)
C4 O4 C5 111.0(4)
C5' O4 C5 32.5(7)
C8 O5 C9 117.9(3)
C14 O10 C15 118.2(3)
C18 O12 C19 116.9(3)

loop_
_geom_bond_atom_site_label_1
_geom_bond_atom_site_label_2
_geom_bond_distance
C1 O1 1.229(4)
C1 N2 1.352(4)
C1 N1 1.356(4)
C2 O2 1.220(4)
C2 N3 1.358(4)
C2 N4 1.362(4)
C3 N3 1.433(4)
C3 N1 1.443(3)
C3 C4 1.541(5)
C3 C7 1.592(4)
C4 O3 1.191(4)
C4 O4 1.307(4)
C5 O4 1.497(5)
C5 C6 1.502(7)
C5 H5A 0.9700
C5 H5B 0.9700
C6 H6A 0.9600
C6 H6B 0.9600
C6 H6C 0.9600
C5' O4 1.469(9)
C5' C6' 1.527(10)
C5' H5'1 0.9700
C5' H5'2 0.9700
C6' H6'1 0.9600
C6' H6'2 0.9600
C6' H6'3 0.9600
C7 N2 1.440(3)
C7 N4 1.442(4)
C7 C8 1.529(4)
C8 O6 1.179(4)
C8 O5 1.314(4)
C9 C10 1.448(6)
C9 O5 1.488(4)
C9 H9A 0.9700
C9 H9B 0.9700
C10 H10A 0.9600
C10 H10B 0.9600
C10 H10C 0.9600
C11 O7 1.233(4)
C11 N6 1.352(4)
C11 N5 1.357(4)
C12 O8 1.228(3)
C12 N8 1.355(4)
C12 N7 1.357(4)
C13 N7 1.444(3)
C13 N5 1.449(4)
C13 C14 1.519(4)
C13 C17 1.578(4)
C14 O9 1.198(4)
C14 O10 1.308(4)
C15 C16 1.455(6)
C15 O10 1.481(4)
C15 H15A 0.9700
C15 H15B 0.9700
C16 H16A 0.9600
C16 H16B 0.9600
C16 H16C 0.9600
C17 N6 1.426(4)
C17 N8 1.452(3)
C17 C18 1.543(5)
C18 O11 1.182(4)
C18 O12 1.317(4)
C19 O12 1.478(4)
C19 C20 1.493(6)
C19 H19A 0.9700
C19 H19B 0.9700
C20 H20A 0.9600
C20 H20B 0.9600
C20 H20C 0.9600
N1 H1 0.8600
N2 H2 0.8600
N3 H3 0.8600
N4 H4 0.8600
N5 H5 0.8600
N6 H6 0.8600
N7 H7 0.8600
N8 H8 0.8600

loop_
_geom_hbond_atom_site_label_D
_geom_hbond_atom_site_label_H
_geom_hbond_atom_site_label_A
_geom_hbond_site_symmetry_A
_geom_hbond_distance_DH
_geom_hbond_distance_HA
_geom_hbond_distance_DA
_geom_hbond_angle_DHA
_geom_hbond_publ_flag
N1 H1 O2 3_545 0.86 2.15 2.963(3) 158.4 yes
N2 H2 O7 8_655 0.86 2.10 2.927(3) 161.5 yes
N3 H3 O1 3 0.86 2.11 2.937(3) 160.7 yes
N4 H4 O8 8_665 0.86 2.21 2.879(3) 134.2 yes
N5 H5 O1 8_665 0.86 2.22 2.870(3) 132.6 yes
N6 H6 O7 5_665 0.86 2.09 2.925(3) 164.0 yes
N7 H7 O2 8_655 0.86 2.16 2.973(3) 157.9 yes
N8 H8 O8 5_655 0.86 2.12 2.963(3) 165.4 yes
C16 H16C O3 6_656 0.96 2.51 3.087(5) 118.9 yes
C10 H10B O11 5_665 0.96 2.32 3.162(5) 145.6 yes

loop_
_geom_torsion_atom_site_label_1
_geom_torsion_atom_site_label_2
_geom_torsion_atom_site_label_3
_geom_torsion_atom_site_label_4
_geom_torsion
N3 C3 C4 O3 -4.5(5)
N1 C3 C4 O3 -134.9(3)
C7 C3 C4 O3 109.9(4)
N3 C3 C4 O4 179.0(3)
N1 C3 C4 O4 48.6(4)
C7 C3 C4 O4 -66.6(4)
N3 C3 C7 N2 -123.9(2)
N1 C3 C7 N2 -3.6(3)
C4 C3 C7 N2 117.5(3)
N3 C3 C7 N4 -4.0(3)
N1 C3 C7 N4 116.3(2)
C4 C3 C7 N4 -122.6(3)
N3 C3 C7 C8 114.5(3)
N1 C3 C7 C8 -125.2(3)
C4 C3 C7 C8 -4.1(4)
N2 C7 C8 O6 20.6(5)
N4 C7 C8 O6 -106.4(5)
C3 C7 C8 O6 138.3(4)
N2 C7 C8 O5 -165.0(3)
N4 C7 C8 O5 68.0(4)
C3 C7 C8 O5 -47.4(4)
N7 C13 C14 O9 -30.6(4)
N5 C13 C14 O9 96.5(4)
C17 C13 C14 O9 -149.3(3)
N7 C13 C14 O10 157.0(3)
N5 C13 C14 O10 -75.9(3)
C17 C13 C14 O10 38.3(4)
N7 C13 C17 N6 133.5(2)
N5 C13 C17 N6 13.9(3)
C14 C13 C17 N6 -104.2(3)
N7 C13 C17 N8 13.3(3)
N5 C13 C17 N8 -106.4(2)
C14 C13 C17 N8 135.5(3)
N7 C13 C17 C18 -106.2(3)
N5 C13 C17 C18 134.2(3)
C14 C13 C17 C18 16.0(4)
N6 C17 C18 O11 -0.3(4)
N8 C17 C18 O11 129.2(3)
C13 C17 C18 O11 -116.8(4)
N6 C17 C18 O12 179.1(3)
N8 C17 C18 O12 -51.4(3)
C13 C17 C18 O12 62.6(3)
O1 C1 N1 C3 175.7(3)
N2 C1 N1 C3 -4.2(4)
N3 C3 N1 C1 114.9(3)
C4 C3 N1 C1 -118.0(3)
C7 C3 N1 C1 4.8(3)
O1 C1 N2 C7 -178.5(3)
N1 C1 N2 C7 1.4(4)
N4 C7 N2 C1 -108.8(3)
C8 C7 N2 C1 128.3(3)
C3 C7 N2 C1 1.5(3)
O2 C2 N3 C3 -170.9(3)
N4 C2 N3 C3 9.1(4)
N1 C3 N3 C2 -112.5(3)
C4 C3 N3 C2 119.2(3)
C7 C3 N3 C2 -2.8(3)
O2 C2 N4 C7 167.8(3)
N3 C2 N4 C7 -12.1(4)
N2 C7 N4 C2 120.5(3)
C8 C7 N4 C2 -115.5(3)
C3 C7 N4 C2 9.8(3)
O7 C11 N5 C13 -165.3(3)
N6 C11 N5 C13 13.4(4)
N7 C13 N5 C11 -127.2(3)
C14 C13 N5 C11 109.0(3)
C17 C13 N5 C11 -16.9(3)
O7 C11 N6 C17 175.8(3)
N5 C11 N6 C17 -2.9(4)
N8 C17 N6 C11 101.9(3)
C18 C17 N6 C11 -131.5(3)
C13 C17 N6 C11 -7.4(3)
O8 C12 N7 C13 -179.4(3)
N8 C12 N7 C13 1.2(3)
N5 C13 N7 C12 99.5(3)
C14 C13 N7 C12 -137.6(3)
C17 C13 N7 C12 -9.5(3)
O8 C12 N8 C17 -170.5(3)
N7 C12 N8 C17 8.9(4)
N6 C17 N8 C12 -124.7(3)
C18 C17 N8 C12 109.1(3)
C13 C17 N8 C12 -13.9(3)
O3 C4 O4 C5' 18.8(11)
C3 C4 O4 C5' -164.8(9)
O3 C4 O4 C5 -3.3(6)
C3 C4 O4 C5 173.1(4)
C6' C5' O4 C4 -96(2)
C6' C5' O4 C5 -55.2(16)
C6 C5 O4 C4 -160.8(7)
C6 C5 O4 C5' 47.1(14)
O6 C8 O5 C9 -2.7(7)
C7 C8 O5 C9 -176.8(3)
C10 C9 O5 C8 84.3(5)
O9 C14 O10 C15 -0.1(6)
C13 C14 O10 C15 171.7(3)
C16 C15 O10 C14 -94.1(4)
O11 C18 O12 C19 -4.2(5)
C17 C18 O12 C19 176.4(3)
C20 C19 O12 C18 78.4(5)
